data_2103041
loop_
_publ_author_name
'Ogorodnyk, Ivan V.'
'Baumer, Vyacheslav N.'
'Zatovsky, Igor V.'
'Slobodyanik, Nikolay S.'
'Shishkin, Oleg V.'
'Domasevitch, Konstantin V.'

_publ_section_title
;
 Equilibrium langbeinite-related phosphates
 Cs~1+<i>x~</i>Ln~<i>x~</i>Zr~2{-~<i>x</i>}(PO~4~)~3~ (Ln = Sm--Lu) in
 the melted systems Cs~2~O--P~2~O~5~--LnF~3~--ZrF~4~
;
_journal_coeditor_code SX5073
_journal_issue 6
_journal_name_full 'Acta Crystallographica Section B'
_journal_page_first 819
_journal_page_last 827
_journal_paper_doi 10.1107/S0108768107049385
_journal_volume 63
_journal_year 2007
_chemical_formula_moiety 'Er0.775 O12 P3 Zr1.225, 1(Cs), 0.775(Cs)'
_chemical_formula_sum 'Cs1.775 Er0.775 O12 P3 Zr1.225'
_chemical_formula_weight 762.12
_space_group_IT_number 198
_symmetry_cell_setting cubic
_symmetry_space_group_name_Hall 'P 2ac 2ab 3'
_symmetry_space_group_name_H-M 'P 21 3'
_atom_sites_solution_hydrogens none
_atom_sites_solution_primary direct
_atom_sites_solution_secondary difmap
_audit_creation_method 'WinGX routine CIF_UPDATE'
_cell_angle_alpha 90
_cell_angle_beta 90
_cell_angle_gamma 90
_cell_formula_units_Z 4
_cell_length_a 10.4142(2)
_cell_length_b 10.4142(2)
_cell_length_c 10.4142(2)
_cell_measurement_reflns_used 5508
_cell_measurement_temperature 293(2)
_cell_measurement_theta_max 29.95
_cell_measurement_theta_min 3.39
_cell_volume 1129.48(4)
_computing_cell_refinement 'CrysAlis CCD (Oxford Diffraction Ltd., 2005)'
_computing_data_collection 'CrysAlis CCD (Oxford Diffraction Ltd., 2005)'
_computing_data_reduction 'CrysAlis RED (Oxford Diffraction Ltd., 2005)'
_computing_molecular_graphics 'DIAMOND (Brandenburg, 2006)'
_computing_publication_material 'WinGX publication routines (Farrugia, 1999)'
_computing_structure_refinement 'SHELXL-97 (Sheldrick, 1997)'
_computing_structure_solution 'SHELXS-97 (Sheldrick, 1997)'
_diffrn_ambient_temperature 293(2)
_diffrn_measured_fraction_theta_full 0.995
_diffrn_measured_fraction_theta_max 0.995
_diffrn_measurement_device_type XCalibur-3
_diffrn_measurement_method '\f and \w scans'
_diffrn_radiation_monochromator graphite
_diffrn_radiation_type MoK\a
_diffrn_radiation_wavelength 0.71073
_diffrn_reflns_av_R_equivalents 0.0383
_diffrn_reflns_limit_h_max 13
_diffrn_reflns_limit_h_min -11
_diffrn_reflns_limit_k_max 14
_diffrn_reflns_limit_k_min -14
_diffrn_reflns_limit_l_max 13
_diffrn_reflns_limit_l_min -14
_diffrn_reflns_number 5508
_diffrn_reflns_theta_full 29.95
_diffrn_reflns_theta_max 29.95
_diffrn_reflns_theta_min 3.39
_diffrn_standards_interval_count 0
_diffrn_standards_interval_time 0
_diffrn_standards_number 0
_exptl_absorpt_coefficient_mu 12.965
_exptl_absorpt_correction_T_max 0.5686
_exptl_absorpt_correction_T_min 0.4291
_exptl_absorpt_correction_type multi-scan
_exptl_absorpt_process_details
;
        [c.f. r.h. blessing, acta cryst. (1995), a51, 33-38]
;
_exptl_crystal_colour rose
_exptl_crystal_density_diffrn 4.482
_exptl_crystal_density_method 'not measured'
_exptl_crystal_description tetrahedron
_exptl_crystal_F_000 1361.2
_exptl_crystal_size_max 0.08
_exptl_crystal_size_mid 0.07
_exptl_crystal_size_min 0.05
_refine_diff_density_max 0.875
_refine_diff_density_min -0.958
_refine_ls_abs_structure_details 'Flack H D (1983), Acta Cryst. A39, 876-881'
_refine_ls_abs_structure_Flack 0.05(3)
_refine_ls_extinction_method none
_refine_ls_goodness_of_fit_ref 1.294
_refine_ls_hydrogen_treatment undef
_refine_ls_matrix_type full
_refine_ls_number_parameters 64
_refine_ls_number_reflns 1108
_refine_ls_number_restraints 3
_refine_ls_restrained_S_all 1.292
_refine_ls_R_factor_all 0.0291
_refine_ls_R_factor_gt 0.0259
_refine_ls_shift/su_max 0.006
_refine_ls_structure_factor_coef Fsqd
_refine_ls_weighting_details 'calc w=1/[\s^2^(Fo^2^)+(0.0000P)^2^+5.3017P] where P=(Fo^2^+2Fc^2^)/3'
_refine_ls_weighting_scheme calc
_refine_ls_wR_factor_gt 0.0402
_refine_ls_wR_factor_ref 0.0418
_reflns_number_gt 1065
_reflns_number_total 1108
_reflns_threshold_expression >2sigma(I)
_cod_data_source_file sx5073.cif
_cod_data_source_block CsErZrP
_cod_database_code 2103041
_cod_database_fobs_code 2103041

loop_
_symmetry_equiv_pos_as_xyz
'x, y, z'
'-x+1/2, -y, z+1/2'
'-x, y+1/2, -z+1/2'
'x+1/2, -y+1/2, -z'
'z, x, y'
'z+1/2, -x+1/2, -y'
'-z+1/2, -x, y+1/2'
'-z, x+1/2, -y+1/2'
'y, z, x'
'-y, z+1/2, -x+1/2'
'y+1/2, -z+1/2, -x'
'-y+1/2, -z, x+1/2'

loop_
_atom_site_type_symbol
_atom_site_label
_atom_site_fract_x
_atom_site_fract_y
_atom_site_fract_z
_atom_site_U_iso_or_equiv
_atom_site_adp_type
_atom_site_calc_flag
_atom_site_refinement_flags
_atom_site_occupancy
Cs Cs1 0.71172(4) 0.71172(4) 0.71172(4) 0.01797(18) Uani d SP 1.004(3)
Cs Cs2 0.92885(4) 0.92885(4) 0.92885(4) 0.0119(2) Uani d SP 0.771(3)
Zr Zr1 0.14409(4) 0.14409(4) 0.14409(4) 0.00767(14) Uani d SP 0.7088(9)
Zr Zr2 0.41433(3) 0.41433(3) 0.41433(3) 0.00713(12) Uani d SP 0.517(3)
Er Er1 0.14409(4) 0.14409(4) 0.14409(4) 0.00767(14) Uani d SP 0.2911(9)
Er Er2 0.41433(3) 0.41433(3) 0.41433(3) 0.00713(12) Uani d SP 0.483(3)
P P1 0.45869(13) 0.23104(13) 0.12382(13) 0.0075(3) Uani d . 1
O O1 0.3163(4) 0.2310(4) 0.0847(4) 0.0143(8) Uani d . 1
O O2 0.5374(4) 0.2956(4) 0.0174(4) 0.0164(8) Uani d . 1
O O3 0.5066(4) 0.0936(4) 0.1443(4) 0.0165(8) Uani d . 1
O O4 0.4771(4) 0.3100(4) 0.2475(4) 0.0162(9) Uani d . 1

loop_
_atom_site_aniso_label
_atom_site_aniso_U_11
_atom_site_aniso_U_22
_atom_site_aniso_U_33
_atom_site_aniso_U_12
_atom_site_aniso_U_13
_atom_site_aniso_U_23
Cs1 0.01797(18) 0.01797(18) 0.01797(18) 0.00176(14) 0.00176(14) 0.00176(14)
Cs2 0.0119(2) 0.0119(2) 0.0119(2) -0.00112(15) -0.00112(15) -0.00112(15)
Zr1 0.00767(14) 0.00767(14) 0.00767(14) 0.00076(13) 0.00076(13) 0.00076(13)
Zr2 0.00713(12) 0.00713(12) 0.00713(12) -0.00056(12) -0.00056(12) -0.00056(12)
Er1 0.00767(14) 0.00767(14) 0.00767(14) 0.00076(13) 0.00076(13) 0.00076(13)
Er2 0.00713(12) 0.00713(12) 0.00713(12) -0.00056(12) -0.00056(12) -0.00056(12)
P1 0.0062(6) 0.0087(6) 0.0076(6) 0.0003(5) 0.0002(4) 0.0004(5)
O1 0.0095(18) 0.023(2) 0.0107(18) 0.0011(14) -0.0044(14) -0.0035(17)
O2 0.022(2) 0.0108(19) 0.017(2) -0.0019(16) 0.0118(16) -0.0001(16)
O3 0.0154(19) 0.015(2) 0.019(2) 0.0026(16) 0.0023(16) 0.0046(16)
O4 0.016(2) 0.020(2) 0.0129(19) -0.0020(16) 0.0017(16) -0.0030(15)

loop_
_atom_type_symbol
_atom_type_description
_atom_type_scat_dispersion_real
_atom_type_scat_dispersion_imag
_atom_type_scat_source
O O 0.0106 0.006 'International Tables Vol C Tables 4.2.6.8 and 6.1.1.4'
P P 0.1023 0.0942 'International Tables Vol C Tables 4.2.6.8 and 6.1.1.4'
Zr Zr -2.9673 0.5597 'International Tables Vol C Tables 4.2.6.8 and 6.1.1.4'
Cs Cs -0.368 2.1192 'International Tables Vol C Tables 4.2.6.8 and 6.1.1.4'
Er Er -0.2586 4.9576 'International Tables Vol C Tables 4.2.6.8 and 6.1.1.4'

loop_
_geom_angle_atom_site_label_1
_geom_angle_atom_site_label_2
_geom_angle_atom_site_label_3
_geom_angle_site_symmetry_1
_geom_angle_site_symmetry_3
_geom_angle
O1 Cs1 O1 11_556 3_655 88.67(10)
O1 Cs1 O1 11_556 7_565 88.67(11)
O1 Cs1 O1 3_655 7_565 88.67(10)
O1 Cs1 O4 11_556 2_665 82.99(11)
O1 Cs1 O4 3_655 2_665 102.17(10)
O1 Cs1 O4 7_565 2_665 166.11(10)
O1 Cs1 O4 11_556 10_656 102.17(10)
O1 Cs1 O4 3_655 10_656 166.11(10)
O1 Cs1 O4 7_565 10_656 82.99(11)
O4 Cs1 O4 2_665 10_656 87.92(11)
O1 Cs1 O4 11_556 6_566 166.11(10)
O1 Cs1 O4 3_655 6_566 82.99(11)
O1 Cs1 O4 7_565 6_566 102.17(10)
O4 Cs1 O4 2_665 6_566 87.92(11)
O4 Cs1 O4 10_656 6_566 87.92(11)
O1 Cs1 O2 11_556 2_665 82.45(10)
O1 Cs1 O2 3_655 2_665 57.83(9)
O1 Cs1 O2 7_565 2_665 145.34(10)
O4 Cs1 O2 2_665 2_665 44.35(10)
O4 Cs1 O2 10_656 2_665 131.62(10)
O4 Cs1 O2 6_566 2_665 83.70(10)
O1 Cs1 O2 11_556 10_656 57.83(9)
O1 Cs1 O2 3_655 10_656 145.34(10)
O1 Cs1 O2 7_565 10_656 82.45(10)
O4 Cs1 O2 2_665 10_656 83.70(10)
O4 Cs1 O2 10_656 10_656 44.35(10)
O4 Cs1 O2 6_566 10_656 131.62(10)
O2 Cs1 O2 2_665 10_656 119.21(2)
O1 Cs1 O2 11_556 6_566 145.34(10)
O1 Cs1 O2 3_655 6_566 82.45(10)
O1 Cs1 O2 7_565 6_566 57.83(9)
O4 Cs1 O2 2_665 6_566 131.62(10)
O4 Cs1 O2 10_656 6_566 83.70(10)
O4 Cs1 O2 6_566 6_566 44.35(10)
O2 Cs1 O2 2_665 6_566 119.21(2)
O2 Cs1 O2 10_656 6_566 119.21(2)
O1 Cs1 P1 11_556 10_656 80.00(7)
O1 Cs1 P1 3_655 10_656 168.14(8)
O1 Cs1 P1 7_565 10_656 94.53(8)
O4 Cs1 P1 2_665 10_656 73.13(8)
O4 Cs1 P1 10_656 10_656 25.31(7)
O4 Cs1 P1 6_566 10_656 107.40(8)
O2 Cs1 P1 2_665 10_656 116.54(7)
O2 Cs1 P1 10_656 10_656 25.19(7)
O2 Cs1 P1 6_566 10_656 108.91(7)
O1 Cs1 P1 11_556 2_665 94.53(8)
O1 Cs1 P1 3_655 2_665 80.00(7)
O1 Cs1 P1 7_565 2_665 168.14(8)
O4 Cs1 P1 2_665 2_665 25.31(7)
O4 Cs1 P1 10_656 2_665 107.40(8)
O4 Cs1 P1 6_566 2_665 73.13(8)
O2 Cs1 P1 2_665 2_665 25.19(7)
O2 Cs1 P1 10_656 2_665 108.91(7)
O2 Cs1 P1 6_566 2_665 116.54(7)
P1 Cs1 P1 10_656 2_665 97.27(3)
O1 Cs1 P1 11_556 6_566 168.14(8)
O1 Cs1 P1 3_655 6_566 94.53(8)
O1 Cs1 P1 7_565 6_566 80.00(7)
O4 Cs1 P1 2_665 6_566 107.40(8)
O4 Cs1 P1 10_656 6_566 73.13(8)
O4 Cs1 P1 6_566 6_566 25.31(7)
O2 Cs1 P1 2_665 6_566 108.91(7)
O2 Cs1 P1 10_656 6_566 116.54(7)
O2 Cs1 P1 6_566 6_566 25.19(7)
P1 Cs1 P1 10_656 6_566 97.27(3)
P1 Cs1 P1 2_665 6_566 97.27(3)
O3 Cs2 O3 10_656 2_665 99.04(10)
O3 Cs2 O3 10_656 6_566 99.04(10)
O3 Cs2 O3 2_665 6_566 99.04(10)
O3 Cs2 O2 10_656 12_665 99.45(11)
O3 Cs2 O2 2_665 12_665 99.33(11)
O3 Cs2 O2 6_566 12_665 151.44(10)
O3 Cs2 O2 10_656 8_656 99.33(11)
O3 Cs2 O2 2_665 8_656 151.44(11)
O3 Cs2 O2 6_566 8_656 99.45(11)
O2 Cs2 O2 12_665 8_656 56.08(12)
O3 Cs2 O2 10_656 4_566 151.44(10)
O3 Cs2 O2 2_665 4_566 99.45(11)
O3 Cs2 O2 6_566 4_566 99.33(11)
O2 Cs2 O2 12_665 4_566 56.08(12)
O2 Cs2 O2 8_656 4_566 56.08(12)
O3 Cs2 O4 10_656 10_656 46.75(11)
O3 Cs2 O4 2_665 10_656 114.49(11)
O3 Cs2 O4 6_566 10_656 53.93(10)
O2 Cs2 O4 12_665 10_656 133.71(10)
O2 Cs2 O4 8_656 10_656 94.01(10)
O2 Cs2 O4 4_566 10_656 138.48(11)
O3 Cs2 O4 10_656 2_665 53.93(10)
O3 Cs2 O4 2_665 2_665 46.75(11)
O3 Cs2 O4 6_566 2_665 114.49(11)
O2 Cs2 O4 12_665 2_665 94.01(10)
O2 Cs2 O4 8_656 2_665 138.48(11)
O2 Cs2 O4 4_566 2_665 133.71(10)
O4 Cs2 O4 10_656 2_665 87.80(10)
O3 Cs2 O4 10_656 6_566 114.49(11)
O3 Cs2 O4 2_665 6_566 53.93(10)
O3 Cs2 O4 6_566 6_566 46.75(11)
O2 Cs2 O4 12_665 6_566 138.48(11)
O2 Cs2 O4 8_656 6_566 133.71(10)
O2 Cs2 O4 4_566 6_566 94.01(10)
O4 Cs2 O4 10_656 6_566 87.80(10)
O4 Cs2 O4 2_665 6_566 87.80(10)
O3 Cs2 O4 10_656 12_665 59.43(10)
O3 Cs2 O4 2_665 12_665 85.64(10)
O3 Cs2 O4 6_566 12_665 158.46(10)
O2 Cs2 O4 12_665 12_665 45.12(10)
O2 Cs2 O4 8_656 12_665 85.09(10)
O2 Cs2 O4 4_566 12_665 100.61(10)
O4 Cs2 O4 10_656 12_665 104.956(12)
O4 Cs2 O4 2_665 12_665 54.68(14)
O4 Cs2 O4 6_566 12_665 138.87(8)
O3 Cs2 O4 10_656 8_656 85.64(10)
O3 Cs2 O4 2_665 8_656 158.46(10)
O3 Cs2 O4 6_566 8_656 59.43(10)
O2 Cs2 O4 12_665 8_656 100.61(10)
O2 Cs2 O4 8_656 8_656 45.12(10)
O2 Cs2 O4 4_566 8_656 85.09(10)
O4 Cs2 O4 10_656 8_656 54.68(14)
O4 Cs2 O4 2_665 8_656 138.87(8)
O4 Cs2 O4 6_566 8_656 104.956(12)
O4 Cs2 O4 12_665 8_656 114.39(5)
O3 Cs2 O4 10_656 4_566 158.46(10)
O3 Cs2 O4 2_665 4_566 59.43(10)
O3 Cs2 O4 6_566 4_566 85.64(10)
O2 Cs2 O4 12_665 4_566 85.09(10)
O2 Cs2 O4 8_656 4_566 100.61(10)
O2 Cs2 O4 4_566 4_566 45.12(10)
O4 Cs2 O4 10_656 4_566 138.87(8)
O4 Cs2 O4 2_665 4_566 104.956(12)
O4 Cs2 O4 6_566 4_566 54.68(14)
O4 Cs2 O4 12_665 4_566 114.39(5)
O4 Cs2 O4 8_656 4_566 114.39(5)
O1 Zr1 O1 9 . 90.58(15)
O1 Zr1 O1 9 5 90.58(15)
O1 Zr1 O1 . 5 90.58(15)
O1 Zr1 O2 9 8_545 86.22(15)
O1 Zr1 O2 . 8_545 173.60(16)
O1 Zr1 O2 5 8_545 94.99(15)
O1 Zr1 O2 9 12_554 94.99(15)
O1 Zr1 O2 . 12_554 86.22(15)
O1 Zr1 O2 5 12_554 173.60(16)
O2 Zr1 O2 8_545 12_554 88.54(16)
O1 Zr1 O2 9 4_455 173.60(16)
O1 Zr1 O2 . 4_455 94.99(15)
O1 Zr1 O2 5 4_455 86.22(15)
O2 Zr1 O2 8_545 4_455 88.54(16)
O2 Zr1 O2 12_554 4_455 88.54(16)
O1 Zr1 Cs2 9 1_444 124.85(11)
O1 Zr1 Cs2 . 1_444 124.85(11)
O1 Zr1 Cs2 5 1_444 124.85(11)
O2 Zr1 Cs2 8_545 1_444 53.71(11)
O2 Zr1 Cs2 12_554 1_444 53.71(11)
O2 Zr1 Cs2 4_455 1_444 53.71(11)
O1 Zr1 Cs1 9 4_456 48.80(11)
O1 Zr1 Cs1 . 4_456 110.71(11)
O1 Zr1 Cs1 5 4_456 132.12(11)
O2 Zr1 Cs1 8_545 4_456 63.10(12)
O2 Zr1 Cs1 12_554 4_456 54.28(12)
O2 Zr1 Cs1 4_455 4_456 131.12(11)
Cs2 Zr1 Cs1 1_444 4_456 77.687(9)
O1 Zr1 Cs1 9 3_645 132.12(11)
O1 Zr1 Cs1 . 3_645 48.80(11)
O1 Zr1 Cs1 5 3_645 110.71(11)
O2 Zr1 Cs1 8_545 3_645 131.12(11)
O2 Zr1 Cs1 12_554 3_645 63.10(12)
O2 Zr1 Cs1 4_455 3_645 54.28(12)
Cs2 Zr1 Cs1 1_444 3_645 77.687(9)
Cs1 Zr1 Cs1 4_456 3_645 115.581(6)
O1 Zr1 Cs1 9 2_564 110.71(11)
O1 Zr1 Cs1 . 2_564 132.12(11)
O1 Zr1 Cs1 5 2_564 48.80(11)
O2 Zr1 Cs1 8_545 2_564 54.28(12)
O2 Zr1 Cs1 12_554 2_564 131.12(11)
O2 Zr1 Cs1 4_455 2_564 63.10(12)
Cs2 Zr1 Cs1 1_444 2_564 77.687(9)
Cs1 Zr1 Cs1 4_456 2_564 115.581(6)
Cs1 Zr1 Cs1 3_645 2_564 115.581(6)
O3 Zr2 O3 11_556 7_565 91.32(16)
O3 Zr2 O3 11_556 3_655 91.32(16)
O3 Zr2 O3 7_565 3_655 91.32(16)
O3 Zr2 O4 11_556 9 95.37(15)
O3 Zr2 O4 7_565 9 84.34(15)
O3 Zr2 O4 3_655 9 172.10(15)
O3 Zr2 O4 11_556 . 84.34(15)
O3 Zr2 O4 7_565 . 172.10(15)
O3 Zr2 O4 3_655 . 95.37(15)
O4 Zr2 O4 9 . 89.49(15)
O3 Zr2 O4 11_556 5 172.10(15)
O3 Zr2 O4 7_565 5 95.36(15)
O3 Zr2 O4 3_655 5 84.34(15)
O4 Zr2 O4 9 5 89.49(15)
O4 Zr2 O4 . 5 89.49(15)
O3 Zr2 Cs2 11_556 2_664 50.25(12)
O3 Zr2 Cs2 7_565 2_664 115.91(11)
O3 Zr2 Cs2 3_655 2_664 130.31(11)
O4 Zr2 Cs2 9 2_664 57.58(11)
O4 Zr2 Cs2 . 2_664 56.35(11)
O4 Zr2 Cs2 5 2_664 129.13(10)
O3 Zr2 Cs2 11_556 3_646 130.31(11)
O3 Zr2 Cs2 7_565 3_646 50.25(12)
O3 Zr2 Cs2 3_655 3_646 115.91(11)
O4 Zr2 Cs2 9 3_646 56.35(11)
O4 Zr2 Cs2 . 3_646 129.13(10)
O4 Zr2 Cs2 5 3_646 57.58(11)
Cs2 Zr2 Cs2 2_664 3_646 113.356(7)
O3 Zr2 Cs2 11_556 4_466 115.91(11)
O3 Zr2 Cs2 7_565 4_466 130.31(11)
O3 Zr2 Cs2 3_655 4_466 50.25(12)
O4 Zr2 Cs2 9 4_466 129.13(10)
O4 Zr2 Cs2 . 4_466 57.58(11)
O4 Zr2 Cs2 5 4_466 56.35(11)
Cs2 Zr2 Cs2 2_664 4_466 113.356(7)
Cs2 Zr2 Cs2 3_646 4_466 113.356(7)
O3 Zr2 Cs1 11_556 2_664 49.94(11)
O3 Zr2 Cs1 7_565 2_664 138.75(12)
O3 Zr2 Cs1 3_655 2_664 78.00(11)
O4 Zr2 Cs1 9 2_664 109.57(11)
O4 Zr2 Cs1 . 2_664 39.76(10)
O4 Zr2 Cs1 5 2_664 122.46(11)
Cs2 Zr2 Cs1 2_664 2_664 53.785(12)
Cs2 Zr2 Cs1 3_646 2_664 165.191(13)
Cs2 Zr2 Cs1 4_466 2_664 70.761(11)
O3 Zr2 Cs1 11_556 3_646 78.00(11)
O3 Zr2 Cs1 7_565 3_646 49.94(11)
O3 Zr2 Cs1 3_655 3_646 138.75(12)
O4 Zr2 Cs1 9 3_646 39.76(10)
O4 Zr2 Cs1 . 3_646 122.46(11)
O4 Zr2 Cs1 5 3_646 109.57(11)
Cs2 Zr2 Cs1 2_664 3_646 70.761(11)
Cs2 Zr2 Cs1 3_646 3_646 53.785(12)
Cs2 Zr2 Cs1 4_466 3_646 165.191(13)
Cs1 Zr2 Cs1 2_664 3_646 119.6560(10)
O3 Zr2 Cs1 11_556 4_466 138.75(12)
O3 Zr2 Cs1 7_565 4_466 78.00(11)
O3 Zr2 Cs1 3_655 4_466 49.94(11)
O4 Zr2 Cs1 9 4_466 122.46(11)
O4 Zr2 Cs1 . 4_466 109.57(11)
O4 Zr2 Cs1 5 4_466 39.76(10)
Cs2 Zr2 Cs1 2_664 4_466 165.191(13)
Cs2 Zr2 Cs1 3_646 4_466 70.761(11)
Cs2 Zr2 Cs1 4_466 4_466 53.785(12)
Cs1 Zr2 Cs1 2_664 4_466 119.6560(10)
Cs1 Zr2 Cs1 3_646 4_466 119.6560(10)
O3 P1 O2 . . 109.7(2)
O3 P1 O1 . . 110.5(2)
O2 P1 O1 . . 108.9(2)
O3 P1 O4 . . 110.0(2)
O2 P1 O4 . . 107.7(2)
O1 P1 O4 . . 110.0(2)
O3 P1 Cs2 . 4_466 165.95(16)
O2 P1 Cs2 . 4_466 60.30(16)
O1 P1 Cs2 . 4_466 82.92(16)
O4 P1 Cs2 . 4_466 67.19(16)
O3 P1 Cs1 . 2_664 79.00(16)
O2 P1 Cs1 . 2_664 66.56(17)
O1 P1 Cs1 . 2_664 170.49(17)
O4 P1 Cs1 . 2_664 65.20(15)
Cs2 P1 Cs1 4_466 2_664 87.60(3)
O3 P1 Cs2 . 2_664 50.88(17)
O2 P1 Cs2 . 2_664 129.51(17)
O1 P1 Cs2 . 2_664 121.47(17)
O4 P1 Cs2 . 2_664 59.54(16)
Cs2 P1 Cs2 4_466 2_664 126.14(4)
Cs1 P1 Cs2 2_664 2_664 64.10(3)
O3 P1 Cs1 . 3_645 102.89(17)
O2 P1 Cs1 . 3_645 67.68(17)
O1 P1 Cs1 . 3_645 47.79(16)
O4 P1 Cs1 . 3_645 145.92(17)
Cs2 P1 Cs1 4_466 3_645 82.86(3)
Cs1 P1 Cs1 2_664 3_645 131.74(4)
Cs2 P1 Cs1 2_664 3_645 150.16(4)
P1 O1 Zr1 . . 138.2(2)
P1 O1 Cs1 . 3_645 110.7(2)
Zr1 O1 Cs1 . 3_645 100.61(13)
P1 O1 Cs2 . 4_466 72.96(15)
Zr1 O1 Cs2 . 4_466 133.43(16)
Cs1 O1 Cs2 3_645 4_466 93.04(10)
P1 O2 Er1 . 4 170.9(3)
P1 O2 Zr1 . 4 170.9(3)
P1 O2 Cs2 . 4_466 94.55(18)
Er1 O2 Cs2 4 4_466 93.42(14)
Zr1 O2 Cs2 4 4_466 93.42(14)
P1 O2 Cs1 . 2_664 88.25(18)
Er1 O2 Cs1 4 2_664 94.49(14)
Zr1 O2 Cs1 4 2_664 94.49(14)
Cs2 O2 Cs1 4_466 2_664 101.33(11)
P1 O2 Cs1 . 3_645 89.31(17)
Er1 O2 Cs1 4 3_645 85.67(13)
Zr1 O2 Cs1 4 3_645 85.67(13)
Cs2 O2 Cs1 4_466 3_645 94.59(11)
Cs1 O2 Cs1 2_664 3_645 164.03(13)
P1 O3 Er2 . 3_645 154.9(3)
P1 O3 Zr2 . 3_645 154.9(3)
P1 O3 Cs2 . 2_664 106.2(2)
Er2 O3 Cs2 3_645 2_664 97.25(14)
Zr2 O3 Cs2 3_645 2_664 97.25(14)
P1 O3 Cs1 . 2_664 76.58(16)
Er2 O3 Cs1 3_645 2_664 103.42(13)
Zr2 O3 Cs1 3_645 2_664 103.42(13)
Cs2 O3 Cs1 2_664 2_664 71.14(9)
P1 O4 Zr2 . . 155.2(2)
P1 O4 Cs1 . 2_664 89.49(17)
Zr2 O4 Cs1 . 2_664 115.36(15)
P1 O4 Cs2 . 2_664 96.53(19)
Zr2 O4 Cs2 . 2_664 90.49(13)
Cs1 O4 Cs2 2_664 2_664 73.53(9)
P1 O4 Cs2 . 4_466 87.48(17)
Zr2 O4 Cs2 . 4_466 89.27(13)
Cs1 O4 Cs2 2_664 4_466 98.27(11)
Cs2 O4 Cs2 2_664 4_466 170.76(13)

loop_
_geom_bond_atom_site_label_1
_geom_bond_atom_site_label_2
_geom_bond_site_symmetry_2
_geom_bond_distance
_geom_bond_publ_flag
Cs1 O1 11_556 3.108(4) ?
Cs1 O1 3_655 3.108(4) ?
Cs1 O1 7_565 3.108(4) ?
Cs1 O4 2_665 3.270(4) ?
Cs1 O4 10_656 3.270(4) ?
Cs1 O4 6_566 3.270(4) ?
Cs1 O2 2_665 3.306(4) ?
Cs1 O2 10_656 3.306(4) ?
Cs1 O2 6_566 3.306(4) ?
Cs1 P1 10_656 3.6020(13) ?
Cs1 P1 2_665 3.6020(13) ?
Cs1 P1 6_566 3.6020(13) ?
Cs2 O3 10_656 3.048(4) ?
Cs2 O3 2_665 3.048(4) ?
Cs2 O3 6_566 3.048(4) ?
Cs2 O2 12_665 3.135(4) ?
Cs2 O2 8_656 3.135(4) ?
Cs2 O2 4_566 3.135(4) ?
Cs2 O4 10_656 3.273(4) ?
Cs2 O4 2_665 3.273(4) ?
Cs2 O4 6_566 3.273(4) ?
Cs2 O4 12_665 3.320(4) ?
Cs2 O4 8_656 3.320(4) ?
Cs2 O4 4_566 3.320(4) ?
Zr1 O1 9 2.102(4) ?
Zr1 O1 . 2.102(4) yes
Zr1 O1 5 2.102(4) ?
Zr1 O2 8_545 2.111(4) ?
Zr1 O2 12_554 2.111(4) ?
Zr1 O2 4_455 2.111(4) yes
Zr1 Cs2 1_444 3.8825(10) yes
Zr1 Cs1 4_456 4.0598(3) ?
Zr1 Cs1 3_645 4.0598(3) ?
Zr1 Cs1 2_564 4.0598(3) ?
Zr2 O3 11_556 2.130(4) ?
Zr2 O3 7_565 2.130(4) ?
Zr2 O3 3_655 2.130(4) yes
Zr2 O4 9 2.151(4) ?
Zr2 O4 . 2.151(4) yes
Zr2 O4 5 2.151(4) ?
Zr2 Cs2 2_664 3.9323(3) ?
Zr2 Cs2 3_646 3.9323(3) ?
Zr2 Cs2 4_466 3.9323(3) ?
Zr2 Cs1 2_664 4.6197(4) ?
Zr2 Cs1 3_646 4.6197(4) ?
Zr2 Cs1 4_466 4.6197(4) ?
P1 O3 . 1.531(4) ?
P1 O2 . 1.534(4) ?
P1 O1 . 1.538(4) ?
P1 O4 . 1.540(4) ?
P1 Cs2 4_466 3.5977(15) ?
P1 Cs1 2_664 3.6020(13) ?
P1 Cs2 2_664 3.7729(14) ?
P1 Cs1 3_645 3.9245(14) ?
O1 Cs1 3_645 3.108(4) ?
O1 Cs2 4_466 3.734(4) ?
O2 Er1 4 2.111(4) ?
O2 Zr1 4 2.111(4) ?
O2 Cs2 4_466 3.135(4) ?
O2 Cs1 2_664 3.306(4) ?
O2 Cs1 3_645 3.631(4) ?
O3 Er2 3_645 2.130(4) ?
O3 Zr2 3_645 2.130(4) ?
O3 Cs2 2_664 3.048(4) ?
O3 Cs1 2_664 3.635(4) ?
O4 Cs1 2_664 3.270(4) ?
O4 Cs2 2_664 3.273(4) ?
O4 Cs2 4_466 3.320(4) ?
